data_1531559
loop_
_publ_author_name
'Kahlenberg, V.'

_publ_section_title
;
 beta-(Sr10 Ga6 O19): an oxygen deficient perovskite containing (Ga6
 O19)-polyanions
;
_journal_name_full 'Solid State Sciences'
_journal_page_first 183
_journal_page_last 189
_journal_volume 4
_journal_year 2002
_chemical_formula_sum 'Ga6 O19 Sr10'
_chemical_name_systematic 'Sr10 Ga6 O19'
_space_group_IT_number 60
_symmetry_space_group_name_Hall '-P 2n 2ab'
_symmetry_space_group_name_H-M 'P b c n'
_cell_angle_alpha 90
_cell_angle_beta 90
_cell_angle_gamma 90
_cell_formula_units_Z 8
_cell_length_a 34.3163
_cell_length_b 7.8918
_cell_length_c 15.9558
_cell_volume 4321.108
_citation_journal_id_ASTM SSSCFJ
_cod_data_source_file Kahlenberg_SSSCFJ_2002_917.cif
_cod_data_source_block Ga6O19Sr10
_cod_database_code 1531559

loop_
_symmetry_equiv_pos_as_xyz
x,y,z
-x+1/2,-y+1/2,z+1/2
x+1/2,-y+1/2,-z
-x,y,-z+1/2
-x,-y,-z
x-1/2,y-1/2,-z-1/2
-x-1/2,y-1/2,z
x,-y,z-1/2

loop_
_atom_site_label
_atom_site_type_symbol
_atom_site_fract_x
_atom_site_fract_y
_atom_site_fract_z
_atom_site_occupancy
_atom_site_U_iso_or_equiv
Ga2 Ga+3 0.94308 0.958 0.6183 1 0.0
O7 O-2 0.9964 0.9838 0.6095 1 0.0
O16 O-2 0.9344 0.7402 0.3768 1 0.0
Ga5 Ga+3 0.92691 0.5107 0.3898 1 0.0
Sr9 Sr+2 0 0.1857 0.75 1 0.0
Sr3 Sr+2 0.93565 0.9417 0.87448 1 0.0
Ga1 Ga+3 0.81404 0.9967 0.386 1 0.0
O18 O-2 0.8152 0.4396 0.2759 1 0.0
O14 O-2 0.8129 0.7596 0.3797 1 0.0
O10 O-2 0.8113 0.039 0.5029 1 0.0
O1 O-2 0.8339 0.7747 0.6171 1 0.0
O2 O-2 0.8641 0.0555 0.3604 1 0.0
Sr8 Sr+2 0.87651 0.733 0.73891 1 0.0
O13 O-2 0.9362 0.3471 0.3149 1 0.0
Sr10 Sr+2 0.81367 0.4759 0.63104 1 0.0
Sr2 Sr+2 0 0.6405 0.75 1 0.0
Sr1 Sr+2 0.99376 0.2555 0.97757 1 0.0
Sr7 Sr+2 0.8784 0.2249 0.75782 1 0.0
Ga3 Ga+3 0.8062 0.9735 0.6165 1 0.0
O5 O-2 0.8729 0.5037 0.4103 1 0.0
Sr11 Sr+2 0.754 0.1968 0.75707 1 0.0
O17 O-2 0.934 0.7256 0.6011 1 0.0
Sr5 Sr+2 0.86721 0.25 0.50845 1 0.0
O15 O-2 0.9486 0.4403 0.4915 1 0.0
O3 O-2 0.8222 0.1662 0.669 1 0.0
O9 O-2 0.9796 0.4091 0.6554 1 0.0
Sr6 Sr+2 0.75195 0.2798 0.98877 1 0.0
Ga6 Ga+3 0.93591 0.4908 0.6044 1 0.0
O6 O-2 0.8866 0.4304 0.6357 1 0.0
O19 O-2 0.7547 0.9313 0.6358 1 0.0
Sr4 Sr+2 0.87636 0.2156 0.99558 1 0.0
Ga4 Ga+3 0.81987 0.5216 0.3808 1 0.0
O12 O-2 0.7986 0.4452 0.4782 1 0.0
O8 O-2 0.9273 0.0117 0.7223 1 0.0
O11 O-2 0.7679 0.0721 0.3462 1 0.0
O4 O-2 0.9181 0.0412 0.5253 1 0.0
